data_4340702
loop_
_publ_author_name
'Jana, Subrata'
'Shaw, Bikash Kumar'
'Bhowmik, Prasanta'
'Harms, Klaus'
'Drew, Michael G. B.'
'Chattopadhyay, Shouvik'
'Saha, Shyamal Kumar'

_publ_section_title
;
 Field-Induced Ferromagnetism and Multiferroic Behavior in End-on
 Pseudohalide-Bridged Dinuclear Copper(II) Complexes with Tridentate
 Schiff Base Blocking Ligands.
;
_journal_issue 16
_journal_name_full 'Inorganic chemistry'
_journal_page_first 8723
_journal_page_last 8734
_journal_paper_doi 10.1021/ic501353g
_journal_volume 53
_journal_year 2014
_chemical_formula_sum 'C34 H42 Cu2 N10 O2'
_chemical_formula_weight 749.86
_chemical_name_systematic
;
 ?
;
_space_group_IT_number 14
_symmetry_cell_setting monoclinic
_symmetry_space_group_name_Hall '-P 2ybc'
_symmetry_space_group_name_H-M 'P 1 21/c 1'
_atom_sites_solution_hydrogens geom
_atom_sites_solution_primary direct
_atom_sites_solution_secondary difmap
_audit_creation_method SHELXL-97
_cell_angle_alpha 90.00
_cell_angle_beta 113.976(5)
_cell_angle_gamma 90.00
_cell_formula_units_Z 2
_cell_length_a 10.4117(4)
_cell_length_b 14.8906(6)
_cell_length_c 11.9038(5)
_cell_measurement_reflns_used 11486
_cell_measurement_temperature 150(2)
_cell_measurement_theta_max 30.00
_cell_measurement_theta_min 3.32
_cell_volume 1686.28(13)
_computing_cell_refinement 'Crysalis, Oxford Diffraction'
_computing_data_collection 'Crysalis, Oxford Diffraction'
_computing_data_reduction 'Crysalis, Oxford Diffraction'
_computing_molecular_graphics PLATON(Spek,2004)
_computing_publication_material 'SHELXL-97, PLATON'
_computing_structure_refinement 'SHELXL-97 (Sheldrick, 1997)'
_computing_structure_solution 'SHELXS-97 (Sheldrick, 1997)'
_diffrn_ambient_temperature 150(2)
_diffrn_measured_fraction_theta_full 0.998
_diffrn_measured_fraction_theta_max 0.998
_diffrn_measurement_device 'Oxford Diffaction X-Calibur System'
_diffrn_measurement_device_type 'CCD diffractometer'
_diffrn_measurement_method '321 frames, counting time 10 s.'
_diffrn_radiation_monochromator graphite
_diffrn_radiation_source 'fine-focus sealed tube'
_diffrn_radiation_type MoK\a
_diffrn_radiation_wavelength 0.71073
_diffrn_reflns_av_R_equivalents 0.0339
_diffrn_reflns_av_unetI/netI 0.0461
_diffrn_reflns_limit_h_max 14
_diffrn_reflns_limit_h_min -6
_diffrn_reflns_limit_k_max 19
_diffrn_reflns_limit_k_min -20
_diffrn_reflns_limit_l_max 14
_diffrn_reflns_limit_l_min -16
_diffrn_reflns_number 11486
_diffrn_reflns_theta_full 30.00
_diffrn_reflns_theta_max 30.00
_diffrn_reflns_theta_min 3.32
_diffrn_standards_decay_% n/a
_diffrn_standards_interval_count n/a
_diffrn_standards_interval_time n/a
_diffrn_standards_number n/a
_exptl_absorpt_coefficient_mu 1.309
_exptl_absorpt_correction_T_max 1.000
_exptl_absorpt_correction_T_min 0.894
_exptl_absorpt_correction_type empirical
_exptl_absorpt_process_details 'ABSPACK, Oxford Diffraction Ltd'
_exptl_crystal_colour blue
_exptl_crystal_density_diffrn 1.477
_exptl_crystal_density_method 'not measured'
_exptl_crystal_description block
_exptl_crystal_F_000 780
_exptl_crystal_size_max 0.23
_exptl_crystal_size_mid 0.17
_exptl_crystal_size_min 0.17
_refine_diff_density_max 0.418
_refine_diff_density_min -0.758
_refine_diff_density_rms 0.088
_refine_ls_extinction_method none
_refine_ls_goodness_of_fit_ref 0.937
_refine_ls_hydrogen_treatment constr
_refine_ls_matrix_type full
_refine_ls_number_parameters 220
_refine_ls_number_reflns 4906
_refine_ls_number_restraints 0
_refine_ls_restrained_S_all 0.937
_refine_ls_R_factor_all 0.0478
_refine_ls_R_factor_gt 0.0381
_refine_ls_shift/su_max 0.000
_refine_ls_shift/su_mean 0.000
_refine_ls_structure_factor_coef Fsqd
_refine_ls_weighting_details 'calc w=1/[\s^2^(Fo^2^)+(0.0501P)^2^+0.9606P] where P=(Fo^2^+2Fc^2^)/3'
_refine_ls_weighting_scheme calc
_refine_ls_wR_factor_gt 0.0914
_refine_ls_wR_factor_ref 0.0971
_reflns_number_gt 4163
_reflns_number_total 4906
_reflns_threshold_expression >2sigma(I)
_cod_data_source_file ic501353g_si_002.cif
_cod_data_source_block 2
_cod_depositor_comments 'Adding full bibliography for 4340701--4340704.cif.'
_cod_original_cell_volume 1686.28(12)
_cod_original_sg_symbol_H-M P21/c
_cod_database_code 4340702

loop_
_symmetry_equiv_pos_as_xyz
'x, y, z'
'-x, y+1/2, -z+1/2'
'-x, -y, -z'
'x, -y-1/2, z-1/2'

loop_
_atom_site_label
_atom_site_type_symbol
_atom_site_fract_x
_atom_site_fract_y
_atom_site_fract_z
_atom_site_U_iso_or_equiv
_atom_site_adp_type
_atom_site_occupancy
_atom_site_symmetry_multiplicity
_atom_site_calc_flag
_atom_site_refinement_flags
C12 C 0.29932(18) 0.07758(11) -0.10389(17) 0.0138(3) Uani 1 1 d .
C13 C 0.31297(18) 0.05829(12) -0.21861(17) 0.0144(3) Uani 1 1 d .
C14 C 0.19914(19) 0.02199(13) -0.31955(17) 0.0185(4) Uani 1 1 d .
H14 H 0.1153 0.0096 -0.3122 0.022 Uiso 1 1 calc R
C15 C 0.2100(2) 0.00458(14) -0.42855(18) 0.0228(4) Uani 1 1 d .
H15 H 0.1346 -0.0202 -0.4942 0.027 Uiso 1 1 calc R
C16 C 0.3361(2) 0.02450(15) -0.44053(19) 0.0258(4) Uani 1 1 d .
H16 H 0.3435 0.0128 -0.5144 0.031 Uiso 1 1 calc R
C17 C 0.4477(2) 0.06082(14) -0.34452(19) 0.0227(4) Uani 1 1 d .
H17 H 0.5297 0.0745 -0.3544 0.027 Uiso 1 1 calc R
C18 C 0.44018(19) 0.07788(12) -0.23029(18) 0.0177(4) Uani 1 1 d .
C19 C 0.55489(19) 0.11342(14) -0.12768(19) 0.0214(4) Uani 1 1 d .
H19 H 0.6395 0.1254 -0.1338 0.026 Uiso 1 1 calc R
C20 C 0.54191(19) 0.13001(13) -0.02069(18) 0.0189(4) Uani 1 1 d .
H20 H 0.6190 0.1533 0.0450 0.023 Uiso 1 1 calc R
C21 C 0.41529(18) 0.11347(12) -0.00390(17) 0.0142(3) Uani 1 1 d .
C22 C 0.41294(18) 0.13035(12) 0.11600(17) 0.0154(3) Uani 1 1 d .
C24 C 0.3065(2) 0.11608(13) 0.26229(17) 0.0182(4) Uani 1 1 d .
H24A H 0.4022 0.1059 0.3214 0.022 Uiso 1 1 calc R
H24B H 0.2485 0.0681 0.2715 0.022 Uiso 1 1 calc R
C25 C 0.2548(2) 0.20562(13) 0.29094(18) 0.0215(4) Uani 1 1 d .
H25A H 0.2191 0.1960 0.3536 0.026 Uiso 1 1 calc R
H25B H 0.3339 0.2465 0.3245 0.026 Uiso 1 1 calc R
C26 C 0.1401(2) 0.24963(13) 0.17968(19) 0.0213(4) Uani 1 1 d .
H26A H 0.0962 0.2965 0.2085 0.026 Uiso 1 1 calc R
H26B H 0.1836 0.2781 0.1306 0.026 Uiso 1 1 calc R
C28 C -0.0709(2) 0.24317(15) -0.0020(2) 0.0287(5) Uani 1 1 d .
H28A H -0.1479 0.2065 -0.0542 0.043 Uiso 1 1 calc R
H28B H -0.0233 0.2680 -0.0490 0.043 Uiso 1 1 calc R
H28C H -0.1060 0.2910 0.0318 0.043 Uiso 1 1 calc R
C31 C -0.0490(2) 0.14768(15) 0.1672(2) 0.0269(4) Uani 1 1 d .
H31A H 0.0152 0.1150 0.2370 0.040 Uiso 1 1 calc R
H31B H -0.1198 0.1076 0.1141 0.040 Uiso 1 1 calc R
H31C H -0.0927 0.1946 0.1946 0.040 Uiso 1 1 calc R
C221 C 0.54452(19) 0.16883(13) 0.21561(18) 0.0210(4) Uani 1 1 d .
H22A H 0.5248 0.1864 0.2846 0.032 Uiso 1 1 calc R
H22B H 0.5748 0.2203 0.1843 0.032 Uiso 1 1 calc R
H22C H 0.6174 0.1242 0.2412 0.032 Uiso 1 1 calc R
N1 N -0.08217(16) 0.05198(11) -0.09907(14) 0.0165(3) Uani 1 1 d .
N2 N -0.12887(17) 0.08207(11) -0.20123(16) 0.0204(3) Uani 1 1 d .
N3 N -0.1781(2) 0.11062(16) -0.30008(19) 0.0402(5) Uani 1 1 d .
O11 O 0.17614(13) 0.06077(10) -0.10524(13) 0.0202(3) Uani 1 1 d .
N23 N 0.30249(16) 0.11266(10) 0.13738(14) 0.0155(3) Uani 1 1 d .
N27 N 0.02867(16) 0.18754(11) 0.09941(15) 0.0184(3) Uani 1 1 d .
Cu1 Cu 0.11161(2) 0.088698(14) 0.01868(2) 0.01449(8) Uani 1 1 d .

loop_
_atom_site_aniso_label
_atom_site_aniso_U_11
_atom_site_aniso_U_22
_atom_site_aniso_U_33
_atom_site_aniso_U_23
_atom_site_aniso_U_13
_atom_site_aniso_U_12
C12 0.0165(8) 0.0111(7) 0.0155(8) 0.0010(6) 0.0081(7) 0.0014(6)
C13 0.0169(8) 0.0130(8) 0.0156(8) 0.0025(6) 0.0090(7) 0.0020(6)
C14 0.0187(8) 0.0194(9) 0.0182(9) 0.0001(7) 0.0083(7) 0.0017(7)
C15 0.0256(9) 0.0259(10) 0.0163(9) -0.0006(8) 0.0079(8) 0.0027(8)
C16 0.0340(10) 0.0303(11) 0.0192(9) 0.0026(8) 0.0171(8) 0.0051(9)
C17 0.0247(9) 0.0252(10) 0.0257(10) 0.0039(8) 0.0179(8) 0.0035(8)
C18 0.0195(8) 0.0152(8) 0.0218(9) 0.0035(7) 0.0118(7) 0.0036(7)
C19 0.0160(8) 0.0226(9) 0.0290(11) 0.0001(8) 0.0127(8) -0.0012(7)
C20 0.0145(8) 0.0200(9) 0.0225(9) -0.0003(7) 0.0078(7) -0.0011(7)
C21 0.0148(7) 0.0117(7) 0.0162(8) 0.0007(6) 0.0066(6) 0.0003(6)
C22 0.0166(8) 0.0098(7) 0.0178(9) -0.0002(6) 0.0050(7) -0.0001(6)
C24 0.0239(9) 0.0174(8) 0.0144(8) -0.0021(7) 0.0089(7) -0.0022(7)
C25 0.0245(9) 0.0208(9) 0.0198(9) -0.0076(7) 0.0095(8) -0.0034(8)
C26 0.0230(9) 0.0153(8) 0.0268(10) -0.0076(7) 0.0115(8) -0.0041(7)
C28 0.0263(10) 0.0217(10) 0.0325(12) -0.0041(9) 0.0063(9) 0.0044(8)
C31 0.0264(10) 0.0256(10) 0.0365(12) -0.0100(9) 0.0209(9) -0.0064(8)
C221 0.0189(8) 0.0212(9) 0.0198(9) -0.0043(7) 0.0046(7) -0.0032(7)
N1 0.0165(7) 0.0177(7) 0.0160(7) -0.0020(6) 0.0074(6) -0.0038(6)
N2 0.0198(7) 0.0199(8) 0.0208(8) -0.0036(6) 0.0076(7) -0.0074(6)
N3 0.0446(12) 0.0455(12) 0.0213(10) 0.0078(9) 0.0041(9) -0.0176(10)
O11 0.0163(6) 0.0279(7) 0.0189(7) -0.0065(6) 0.0098(5) -0.0068(5)
N23 0.0182(7) 0.0132(7) 0.0149(7) -0.0023(6) 0.0065(6) -0.0008(6)
N27 0.0182(7) 0.0146(7) 0.0231(8) -0.0063(6) 0.0091(6) -0.0031(6)
Cu1 0.01467(11) 0.01537(12) 0.01470(12) -0.00330(8) 0.00727(9) -0.00244(8)

loop_
_atom_type_symbol
_atom_type_description
_atom_type_scat_dispersion_real
_atom_type_scat_dispersion_imag
_atom_type_scat_source
C C 0.0033 0.0016 'International Tables Vol C Tables 4.2.6.8 and 6.1.1.4'
H H 0.0000 0.0000 'International Tables Vol C Tables 4.2.6.8 and 6.1.1.4'
N N 0.0061 0.0033 'International Tables Vol C Tables 4.2.6.8 and 6.1.1.4'
O O 0.0106 0.0060 'International Tables Vol C Tables 4.2.6.8 and 6.1.1.4'
Cu Cu 0.3201 1.2651 'International Tables Vol C Tables 4.2.6.8 and 6.1.1.4'

loop_
_geom_angle_atom_site_label_1
_geom_angle_atom_site_label_2
_geom_angle_atom_site_label_3
_geom_angle
_geom_angle_site_symmetry_3
O11 C12 C21 125.79(16) .
O11 C12 C13 114.94(16) .
C21 C12 C13 119.26(15) .
C14 C13 C18 119.43(17) .
C14 C13 C12 120.41(15) .
C18 C13 C12 120.14(17) .
C15 C14 C13 120.99(17) .
C15 C14 H14 119.5 .
C13 C14 H14 119.5 .
C14 C15 C16 119.64(19) .
C14 C15 H15 120.2 .
C16 C15 H15 120.2 .
C17 C16 C15 120.60(18) .
C17 C16 H16 119.7 .
C15 C16 H16 119.7 .
C16 C17 C18 120.91(18) .
C16 C17 H17 119.5 .
C18 C17 H17 119.5 .
C17 C18 C13 118.41(18) .
C17 C18 C19 122.54(17) .
C13 C18 C19 119.05(17) .
C20 C19 C18 120.40(17) .
C20 C19 H19 119.8 .
C18 C19 H19 119.8 .
C19 C20 C21 123.22(17) .
C19 C20 H20 118.4 .
C21 C20 H20 118.4 .
C12 C21 C20 117.89(16) .
C12 C21 C22 122.78(15) .
C20 C21 C22 119.27(16) .
N23 C22 C21 121.58(16) .
N23 C22 C221 120.91(17) .
C21 C22 C221 117.51(15) .
N23 C24 C25 112.84(16) .
N23 C24 H24A 109.0 .
C25 C24 H24A 109.0 .
N23 C24 H24B 109.0 .
C25 C24 H24B 109.0 .
H24A C24 H24B 107.8 .
C26 C25 C24 113.82(16) .
C26 C25 H25A 108.8 .
C24 C25 H25A 108.8 .
C26 C25 H25B 108.8 .
C24 C25 H25B 108.8 .
H25A C25 H25B 107.7 .
N27 C26 C25 114.97(16) .
N27 C26 H26A 108.5 .
C25 C26 H26A 108.5 .
N27 C26 H26B 108.5 .
C25 C26 H26B 108.5 .
H26A C26 H26B 107.5 .
N27 C28 H28A 109.5 .
N27 C28 H28B 109.5 .
H28A C28 H28B 109.5 .
N27 C28 H28C 109.5 .
H28A C28 H28C 109.5 .
H28B C28 H28C 109.5 .
N27 C31 H31A 109.5 .
N27 C31 H31B 109.5 .
H31A C31 H31B 109.5 .
N27 C31 H31C 109.5 .
H31A C31 H31C 109.5 .
H31B C31 H31C 109.5 .
C22 C221 H22A 109.5 .
C22 C221 H22B 109.5 .
H22A C221 H22B 109.5 .
C22 C221 H22C 109.5 .
H22A C221 H22C 109.5 .
H22B C221 H22C 109.5 .
N2 N1 Cu1 118.99(12) .
N2 N1 Cu1 132.34(13) 3
Cu1 N1 Cu1 102.50(7) 3
N3 N2 N1 177.9(2) .
C12 O11 Cu1 127.36(12) .
C22 N23 C24 121.76(16) .
C22 N23 Cu1 128.13(13) .
C24 N23 Cu1 109.93(11) .
C31 N27 C28 108.16(16) .
C31 N27 C26 110.81(15) .
C28 N27 C26 106.29(15) .
C31 N27 Cu1 112.44(12) .
C28 N27 Cu1 107.29(12) .
C26 N27 Cu1 111.54(11) .
O11 Cu1 N23 91.42(6) .
O11 Cu1 N1 88.31(6) .
N23 Cu1 N1 174.69(6) .
O11 Cu1 N27 147.20(6) .
N23 Cu1 N27 91.57(6) .
N1 Cu1 N27 91.52(6) .
O11 Cu1 N1 105.32(6) 3
N23 Cu1 N1 97.47(6) 3
N1 Cu1 N1 77.50(7) 3
N27 Cu1 N1 106.64(6) 3

loop_
_geom_bond_atom_site_label_1
_geom_bond_atom_site_label_2
_geom_bond_distance
_geom_bond_site_symmetry_2
C12 O11 1.300(2) .
C12 C21 1.411(2) .
C12 C13 1.458(2) .
C13 C14 1.408(3) .
C13 C18 1.417(2) .
C14 C15 1.372(3) .
C14 H14 0.9300 .
C15 C16 1.408(3) .
C15 H15 0.9300 .
C16 C17 1.367(3) .
C16 H16 0.9300 .
C17 C18 1.416(3) .
C17 H17 0.9300 .
C18 C19 1.419(3) .
C19 C20 1.357(3) .
C19 H19 0.9300 .
C20 C21 1.433(2) .
C20 H20 0.9300 .
C21 C22 1.459(3) .
C22 N23 1.302(2) .
C22 C221 1.514(2) .
C24 N23 1.472(2) .
C24 C25 1.527(3) .
C24 H24A 0.9700 .
C24 H24B 0.9700 .
C25 C26 1.525(3) .
C25 H25A 0.9700 .
C25 H25B 0.9700 .
C26 N27 1.487(2) .
C26 H26A 0.9700 .
C26 H26B 0.9700 .
C28 N27 1.483(3) .
C28 H28A 0.9600 .
C28 H28B 0.9600 .
C28 H28C 0.9600 .
C31 N27 1.479(3) .
C31 H31A 0.9600 .
C31 H31B 0.9600 .
C31 H31C 0.9600 .
C221 H22A 0.9600 .
C221 H22B 0.9600 .
C221 H22C 0.9600 .
N1 N2 1.198(2) .
N1 Cu1 2.0089(15) .
N1 Cu1 2.3741(16) 3
N2 N3 1.157(3) .
O11 Cu1 1.8988(13) .
N23 Cu1 1.9472(15) .
N27 Cu1 2.1237(15) .
Cu1 N1 2.3741(16) 3
